data_1563537
loop_
_publ_author_name
'Roymuhury, Sagnik K.'
'Mandal, Mrinmay'
'Chakraborty, Debashis'
'Ramkumar, Venkatachalam'

_publ_section_title
;
 Homoleptic titanium and zirconium complexes exhibiting unusual
 Oiminol--metal coordination: application in stereoselective ring-opening
 polymerization of lactide
;
_journal_issue 27
_journal_name_full 'Polymer Chemistry'
_journal_page_first 3953
_journal_page_last 3967
_journal_paper_doi 10.1039/D1PY00237F
_journal_volume 12
_journal_year 2021
_chemical_formula_moiety 'C34 H36 N4 O4 S2 Ti'
_chemical_formula_sum 'C34 H36 N4 O4 S2 Ti'
_chemical_formula_weight 676.69
_space_group_crystal_system monoclinic
_space_group_IT_number 14
_space_group_name_Hall '-P 2yn'
_space_group_name_H-M_alt 'P 1 21/n 1'
_atom_sites_solution_hydrogens geom
_audit_creation_method SHELXL-2014/7
_audit_update_record
;
2017-07-18 deposited with the CCDC.	2021-06-16 downloaded from the CCDC.
;
_cell_angle_alpha 90
_cell_angle_beta 101.148(12)
_cell_angle_gamma 90
_cell_formula_units_Z 4
_cell_length_a 13.081(4)
_cell_length_b 23.840(8)
_cell_length_c 15.426(5)
_cell_measurement_reflns_used 7301
_cell_measurement_temperature 296(2)
_cell_measurement_theta_max 21.08
_cell_measurement_theta_min 2.17
_cell_volume 4720(3)
_computing_cell_refinement 'Bruker SAINT'
_computing_data_collection 'Bruker APEX2'
_computing_data_reduction 'Bruker SAINT'
_computing_molecular_graphics 'Bruker SHELXTL'
_computing_publication_material 'Bruker SHELXTL'
_computing_structure_refinement 'SHELXL-2014/7 (Sheldrick, 2014)'
_computing_structure_solution 'SHELXS-97 (Sheldrick 2008)'
_diffrn_ambient_temperature 296(2)
_diffrn_measured_fraction_theta_full 0.894
_diffrn_measured_fraction_theta_max 0.894
_diffrn_measurement_device_type 'Bruker APEX-II CCD'
_diffrn_measurement_method '\f and \w scans'
_diffrn_radiation_type MoK\a
_diffrn_radiation_wavelength 0.71073
_diffrn_reflns_av_R_equivalents 0.0395
_diffrn_reflns_av_unetI/netI 0.0443
_diffrn_reflns_Laue_measured_fraction_full 0.894
_diffrn_reflns_Laue_measured_fraction_max 0.894
_diffrn_reflns_limit_h_max 12
_diffrn_reflns_limit_h_min -13
_diffrn_reflns_limit_k_max 24
_diffrn_reflns_limit_k_min -21
_diffrn_reflns_limit_l_max 14
_diffrn_reflns_limit_l_min -15
_diffrn_reflns_number 13883
_diffrn_reflns_point_group_measured_fraction_full 0.894
_diffrn_reflns_point_group_measured_fraction_max 0.894
_diffrn_reflns_theta_full 21.139
_diffrn_reflns_theta_max 21.139
_diffrn_reflns_theta_min 1.594
_exptl_absorpt_coefficient_mu 0.301
_exptl_absorpt_correction_T_max 0.953
_exptl_absorpt_correction_T_min 0.929
_exptl_absorpt_correction_type multi-scan
_exptl_absorpt_process_details 'SADABS V2014/5(Bruker AXS.Inc)'
_exptl_crystal_colour colourless
_exptl_crystal_density_diffrn 0.952
_exptl_crystal_description Block
_exptl_crystal_F_000 1416
_exptl_crystal_size_max 0.250
_exptl_crystal_size_mid 0.220
_exptl_crystal_size_min 0.160
_platon_squeeze_details
;
;
_refine_diff_density_max 0.269
_refine_diff_density_min -0.282
_refine_diff_density_rms 0.048
_refine_ls_extinction_method none
_refine_ls_goodness_of_fit_ref 1.111
_refine_ls_hydrogen_treatment constr
_refine_ls_matrix_type full
_refine_ls_number_parameters 424
_refine_ls_number_reflns 4625
_refine_ls_number_restraints 6
_refine_ls_restrained_S_all 1.111
_refine_ls_R_factor_all 0.0769
_refine_ls_R_factor_gt 0.0585
_refine_ls_shift/su_max 0.002
_refine_ls_shift/su_mean 0.000
_refine_ls_structure_factor_coef Fsqd
_refine_ls_weighting_details 'w=1/[\s^2^(Fo^2^)+(0.0843P)^2^+2.5851P] where P=(Fo^2^+2Fc^2^)/3'
_refine_ls_weighting_scheme calc
_refine_ls_wR_factor_gt 0.1552
_refine_ls_wR_factor_ref 0.1676
_reflns_Friedel_coverage 0.000
_reflns_number_gt 3395
_reflns_number_total 4625
_reflns_threshold_expression 'I > 2\s(I)'
_cod_data_source_file d1py00237f2.cif
_cod_data_source_block Complex_2
_cod_depositor_comments 'Adding full bibliography for 1563535--1563538.cif.'
_cod_original_sg_symbol_H-M 'P 21/n'
_cod_database_code 1563537
_shelx_shelxl_version_number 2014/7
_shelx_space_group_comment
; 
The symmetry employed for this shelxl refinement is uniquely defined 
by the following loop, which should always be used as a source of 
symmetry information in preference to the above space-group names. 
They are only intended as comments. 
;
_shelx_estimated_absorpt_t_min 0.929
_shelx_estimated_absorpt_t_max 0.953

loop_
_space_group_symop_operation_xyz
'x, y, z'
'-x+1/2, y+1/2, -z+1/2'
'-x, -y, -z'
'x-1/2, -y-1/2, z-1/2'

loop_
_atom_site_label
_atom_site_type_symbol
_atom_site_fract_x
_atom_site_fract_y
_atom_site_fract_z
_atom_site_U_iso_or_equiv
_atom_site_adp_type
_atom_site_occupancy
_atom_site_site_symmetry_order
_atom_site_calc_flag
_atom_site_refinement_flags_posn
_atom_site_refinement_flags_adp
_atom_site_refinement_flags_occupancy
_atom_site_disorder_assembly
_atom_site_disorder_group
C1 C 0.8282(4) 0.5132(2) 0.2790(3) 0.0725(15) Uani 1 1 d . . . . .
H1 H 0.8600 0.4871 0.3202 0.087 Uiso 1 1 calc R U . . .
C2 C 0.8681(6) 0.5677(3) 0.2659(5) 0.110(2) Uani 1 1 d . . . . .
H2 H 0.9303 0.5812 0.2988 0.131 Uiso 1 1 calc R U . . .
C3 C 0.8081(6) 0.5974(3) 0.2019(5) 0.100(2) Uani 1 1 d . . . . .
H3 H 0.8250 0.6332 0.1854 0.120 Uiso 1 1 calc R U . . .
C4 C 0.7336(4) 0.5056(2) 0.2200(3) 0.0597(13) Uani 1 1 d . . . . .
C5 C 0.6620(4) 0.45615(19) 0.2157(3) 0.0515(12) Uani 1 1 d . . . . .
C6 C 0.4325(4) 0.4011(2) 0.1150(3) 0.0617(13) Uani 1 1 d . . . . .
H6 H 0.4146 0.4284 0.0716 0.074 Uiso 1 1 calc R U . . .
C7 C 0.3580(4) 0.3562(2) 0.1166(3) 0.0548(13) Uani 1 1 d . . . . .
C8 C 0.2615(4) 0.3588(3) 0.0589(3) 0.0753(16) Uani 1 1 d . . . . .
H8 H 0.2471 0.3884 0.0192 0.090 Uiso 1 1 calc R U . . .
C9 C 0.1871(4) 0.3175(3) 0.0604(3) 0.0755(16) Uani 1 1 d . . . . .
C10 C 0.2123(4) 0.2729(2) 0.1203(3) 0.0689(15) Uani 1 1 d . . . . .
H10 H 0.1621 0.2454 0.1209 0.083 Uiso 1 1 calc R U . . .
C11 C 0.3078(4) 0.2670(2) 0.1793(3) 0.0558(13) Uani 1 1 d . . . . .
C12 C 0.3815(4) 0.3105(2) 0.1772(3) 0.0500(12) Uani 1 1 d . . . . .
C13 C 0.3309(4) 0.2174(2) 0.2433(3) 0.0647(14) Uani 1 1 d . . . . .
C14 C 0.2416(5) 0.1741(3) 0.2303(4) 0.099(2) Uani 1 1 d . . . . .
H14A H 0.1792 0.1917 0.2410 0.148 Uiso 1 1 calc R U . . .
H14B H 0.2601 0.1436 0.2709 0.148 Uiso 1 1 calc R U . . .
H14C H 0.2300 0.1601 0.1709 0.148 Uiso 1 1 calc R U . . .
C15 C 0.4305(5) 0.1857(2) 0.2307(4) 0.0936(19) Uani 1 1 d . . . . .
H15A H 0.4388 0.1525 0.2666 0.140 Uiso 1 1 calc R U . . .
H15B H 0.4901 0.2095 0.2479 0.140 Uiso 1 1 calc R U . . .
H15C H 0.4242 0.1754 0.1697 0.140 Uiso 1 1 calc R U . . .
C16 C 0.3444(5) 0.2396(3) 0.3397(3) 0.0858(18) Uani 1 1 d . . . . .
H16A H 0.2806 0.2566 0.3483 0.129 Uiso 1 1 calc R U . . .
H16B H 0.3993 0.2670 0.3501 0.129 Uiso 1 1 calc R U . . .
H16C H 0.3618 0.2090 0.3803 0.129 Uiso 1 1 calc R U . . .
C17 C 0.0826(5) 0.3193(3) -0.0020(4) 0.117(2) Uani 1 1 d . . . . .
H17A H 0.0303 0.3321 0.0293 0.176 Uiso 1 1 calc R U . . .
H17B H 0.0649 0.2825 -0.0252 0.176 Uiso 1 1 calc R U . . .
H17C H 0.0862 0.3446 -0.0498 0.176 Uiso 1 1 calc R U . . .
C18 C 0.4002(9) 0.4450(5) 0.4902(6) 0.063(4) Uani 1 1 d . U . A 1
H18 H 0.3589 0.4479 0.4341 0.076 Uiso 1 1 calc R U . A 1
S2A S 0.3738(12) 0.4479(9) 0.4611(9) 0.051(4) Uani 0.177(4) 1 d . U P A 2
C19 C 0.4470(5) 0.4572(3) 0.6380(4) 0.0891(19) Uani 1 1 d . . . . .
H19 H 0.4432 0.4694 0.6945 0.107 Uiso 1 1 calc R U . . .
C20 C 0.3744(5) 0.4694(2) 0.5682(4) 0.0813(17) Uani 1 1 d . . . . .
H20 H 0.3151 0.4907 0.5695 0.098 Uiso 1 1 calc R U . A 1
C21 C 0.4959(4) 0.41609(19) 0.5089(3) 0.0524(12) Uani 1 1 d . . . . .
C22 C 0.5515(4) 0.38526(18) 0.4478(3) 0.0506(12) Uani 1 1 d . . . . .
C23 C 0.7491(4) 0.2978(2) 0.4324(3) 0.0530(12) Uani 1 1 d . . . . .
H23 H 0.7767 0.2949 0.4925 0.064 Uiso 1 1 calc R U . . .
C24 C 0.7994(3) 0.2660(2) 0.3730(3) 0.0515(12) Uani 1 1 d . . . . .
C25 C 0.8849(4) 0.2318(2) 0.4083(3) 0.0641(14) Uani 1 1 d . . . . .
H25 H 0.9070 0.2300 0.4693 0.077 Uiso 1 1 calc R U . . .
C26 C 0.9370(4) 0.2007(2) 0.3547(3) 0.0650(14) Uani 1 1 d . . . . .
C27 C 0.8994(4) 0.2043(2) 0.2641(3) 0.0632(13) Uani 1 1 d . . . . .
H27 H 0.9334 0.1831 0.2277 0.076 Uiso 1 1 calc R U . . .
C28 C 0.8155(4) 0.23681(19) 0.2233(3) 0.0531(12) Uani 1 1 d . . . . .
C29 C 0.7637(3) 0.26838(19) 0.2803(3) 0.0469(11) Uani 1 1 d . . . . .
C30 C 0.7784(4) 0.2395(2) 0.1215(3) 0.0687(14) Uani 1 1 d . . . . .
C31 C 0.6644(5) 0.2202(3) 0.0955(3) 0.0923(19) Uani 1 1 d . . . . .
H31A H 0.6438 0.2200 0.0323 0.138 Uiso 1 1 calc R U . . .
H31B H 0.6205 0.2455 0.1201 0.138 Uiso 1 1 calc R U . . .
H31C H 0.6576 0.1831 0.1179 0.138 Uiso 1 1 calc R U . . .
C32 C 0.7881(5) 0.3004(3) 0.0894(3) 0.0909(18) Uani 1 1 d . . . . .
H32A H 0.8598 0.3118 0.1030 0.136 Uiso 1 1 calc R U . . .
H32B H 0.7473 0.3249 0.1186 0.136 Uiso 1 1 calc R U . . .
H32C H 0.7633 0.3023 0.0267 0.136 Uiso 1 1 calc R U . . .
C33 C 0.8441(6) 0.2017(3) 0.0743(4) 0.114(2) Uani 1 1 d . . . . .
H33A H 0.9163 0.2113 0.0925 0.171 Uiso 1 1 calc R U . . .
H33B H 0.8236 0.2067 0.0116 0.171 Uiso 1 1 calc R U . . .
H33C H 0.8337 0.1632 0.0890 0.171 Uiso 1 1 calc R U . . .
C34 C 1.0288(4) 0.1628(3) 0.3936(4) 0.0931(19) Uani 1 1 d . . . . .
H34A H 1.0355 0.1336 0.3523 0.140 Uiso 1 1 calc R U . . .
H34B H 1.0170 0.1465 0.4477 0.140 Uiso 1 1 calc R U . . .
H34C H 1.0917 0.1846 0.4052 0.140 Uiso 1 1 calc R U . . .
N1 N 0.5777(3) 0.45488(17) 0.1545(3) 0.0611(11) Uani 1 1 d . . . . .
N2 N 0.5216(3) 0.40678(16) 0.1681(2) 0.0562(10) Uani 1 1 d . . . . .
N3 N 0.6325(3) 0.35581(16) 0.4796(2) 0.0558(10) Uani 1 1 d . . . . .
N4 N 0.6681(3) 0.33016(16) 0.4089(2) 0.0498(10) Uani 1 1 d . . . . .
O1 O 0.6876(2) 0.41609(13) 0.27495(19) 0.0584(8) Uani 1 1 d . . . . .
O2 O 0.4742(2) 0.30907(12) 0.23232(19) 0.0556(8) Uani 1 1 d . . . . .
O3 O 0.5137(2) 0.38954(13) 0.36085(19) 0.0557(8) Uani 1 1 d . . . . .
O4 O 0.6814(2) 0.30072(13) 0.24835(16) 0.0507(8) Uani 1 1 d . . . . .
S1 S 0.69884(15) 0.56321(7) 0.15432(11) 0.1034(6) Uani 1 1 d . . . . .
S2 S 0.54521(15) 0.41872(8) 0.61764(11) 0.0839(8) Uani 0.823(4) 1 d . . P A .
Ti1 Ti 0.58936(6) 0.35379(3) 0.27822(5) 0.0487(3) Uani 1 1 d . . . . .

loop_
_atom_site_aniso_label
_atom_site_aniso_U_11
_atom_site_aniso_U_22
_atom_site_aniso_U_33
_atom_site_aniso_U_23
_atom_site_aniso_U_13
_atom_site_aniso_U_12
C1 0.065(4) 0.081(4) 0.070(3) -0.002(3) 0.010(3) -0.025(3)
C2 0.099(6) 0.116(6) 0.111(5) -0.001(5) 0.015(5) -0.043(5)
C3 0.122(6) 0.074(4) 0.112(5) 0.000(4) 0.039(5) -0.042(4)
C4 0.062(4) 0.068(3) 0.054(3) 0.004(2) 0.025(3) 0.005(3)
C5 0.057(3) 0.057(3) 0.043(3) -0.001(2) 0.018(3) 0.004(3)
C6 0.065(4) 0.070(4) 0.048(3) 0.008(2) 0.007(3) 0.014(3)
C7 0.045(3) 0.079(4) 0.038(3) -0.001(2) 0.000(3) 0.000(3)
C8 0.059(4) 0.108(5) 0.055(3) 0.009(3) 0.002(3) 0.003(3)
C9 0.047(4) 0.115(5) 0.059(3) 0.009(3) -0.004(3) -0.005(3)
C10 0.053(4) 0.098(4) 0.055(3) -0.005(3) 0.007(3) -0.019(3)
C11 0.049(3) 0.085(4) 0.035(3) -0.012(2) 0.010(3) -0.007(3)
C12 0.040(3) 0.071(3) 0.037(3) -0.011(2) 0.003(3) 0.002(3)
C13 0.064(4) 0.087(4) 0.043(3) 0.000(3) 0.009(3) -0.012(3)
C14 0.096(5) 0.112(5) 0.080(4) 0.013(3) 0.000(4) -0.047(4)
C15 0.115(5) 0.064(4) 0.105(5) 0.004(3) 0.028(4) 0.003(3)
C16 0.107(5) 0.101(5) 0.050(3) 0.002(3) 0.018(3) -0.015(4)
C17 0.082(5) 0.155(7) 0.100(5) 0.021(4) -0.016(4) -0.006(5)
C18 0.093(9) 0.065(4) 0.028(6) 0.017(4) -0.001(5) 0.009(5)
S2A 0.040(6) 0.095(6) 0.016(7) 0.010(5) 0.003(6) 0.038(5)
C19 0.108(5) 0.093(5) 0.080(4) -0.005(3) 0.049(4) 0.008(4)
C20 0.081(4) 0.081(4) 0.088(5) 0.001(3) 0.031(4) 0.023(3)
C21 0.057(3) 0.047(3) 0.056(3) 0.009(2) 0.015(3) 0.006(2)
C22 0.062(3) 0.048(3) 0.046(3) 0.002(2) 0.021(3) -0.006(3)
C23 0.063(3) 0.066(3) 0.029(2) 0.002(2) 0.006(2) 0.008(3)
C24 0.048(3) 0.066(3) 0.040(3) 0.006(2) 0.008(2) 0.005(2)
C25 0.056(3) 0.090(4) 0.043(3) 0.010(3) 0.004(3) 0.011(3)
C26 0.057(3) 0.082(4) 0.057(3) 0.003(3) 0.014(3) 0.015(3)
C27 0.066(4) 0.067(3) 0.063(3) 0.001(3) 0.028(3) 0.012(3)
C28 0.058(3) 0.058(3) 0.047(3) 0.007(2) 0.020(3) 0.006(3)
C29 0.045(3) 0.056(3) 0.041(3) 0.005(2) 0.011(2) 0.003(2)
C30 0.081(4) 0.077(4) 0.050(3) 0.004(3) 0.019(3) 0.013(3)
C31 0.122(6) 0.097(5) 0.053(3) -0.009(3) 0.003(4) -0.002(4)
C32 0.116(5) 0.097(5) 0.062(3) 0.021(3) 0.024(3) 0.018(4)
C33 0.161(6) 0.124(6) 0.065(4) 0.000(3) 0.040(4) 0.058(5)
C34 0.061(4) 0.125(5) 0.094(4) 0.005(4) 0.017(3) 0.033(4)
N1 0.065(3) 0.062(3) 0.056(2) 0.014(2) 0.010(3) -0.007(2)
N2 0.063(3) 0.063(3) 0.041(2) 0.0050(19) 0.007(2) 0.004(2)
N3 0.063(3) 0.063(3) 0.040(2) 0.0005(19) 0.006(2) 0.023(2)
N4 0.058(3) 0.062(2) 0.0316(19) -0.0039(18) 0.013(2) 0.004(2)
O1 0.051(2) 0.065(2) 0.0578(19) 0.0095(17) 0.0068(16) -0.0005(16)
O2 0.055(2) 0.0539(19) 0.0552(18) 0.0026(14) 0.0031(19) -0.0005(15)
O3 0.051(2) 0.064(2) 0.050(2) -0.0008(15) 0.0046(16) 0.0070(15)
O4 0.052(2) 0.064(2) 0.0357(16) -0.0013(14) 0.0059(15) 0.0077(16)
S1 0.1268(15) 0.0816(11) 0.1001(12) 0.0271(9) 0.0173(11) -0.0157(10)
S2 0.1049(16) 0.0893(14) 0.0648(12) -0.0040(9) 0.0346(11) 0.0181(11)
Ti1 0.0501(6) 0.0545(6) 0.0402(5) 0.0007(4) 0.0056(4) 0.0016(4)

loop_
_atom_type_symbol
_atom_type_description
_atom_type_scat_dispersion_real
_atom_type_scat_dispersion_imag
_atom_type_scat_source
C C 0.0033 0.0016 'International Tables Vol C Tables 4.2.6.8 and 6.1.1.4'
H H 0.0000 0.0000 'International Tables Vol C Tables 4.2.6.8 and 6.1.1.4'
N N 0.0061 0.0033 'International Tables Vol C Tables 4.2.6.8 and 6.1.1.4'
O O 0.0106 0.0060 'International Tables Vol C Tables 4.2.6.8 and 6.1.1.4'
S S 0.1246 0.1234 'International Tables Vol C Tables 4.2.6.8 and 6.1.1.4'
Ti Ti 0.2776 0.4457 'International Tables Vol C Tables 4.2.6.8 and 6.1.1.4'

loop_
_geom_angle_atom_site_label_1
_geom_angle_atom_site_label_2
_geom_angle_atom_site_label_3
_geom_angle
_geom_angle_site_symmetry_1
_geom_angle_site_symmetry_3
_geom_angle_publ_flag
C4 C1 C2 109.2(5) . . ?
C4 C1 H1 125.4 . . ?
C2 C1 H1 125.4 . . ?
C3 C2 C1 114.1(6) . . ?
C3 C2 H2 123.0 . . ?
C1 C2 H2 123.0 . . ?
C2 C3 S1 113.0(5) . . ?
C2 C3 H3 123.5 . . ?
S1 C3 H3 123.5 . . ?
C1 C4 C5 126.8(5) . . ?
C1 C4 S1 112.3(4) . . ?
C5 C4 S1 120.7(4) . . ?
N1 C5 O1 123.4(4) . . ?
N1 C5 C4 118.9(4) . . ?
O1 C5 C4 117.7(5) . . ?
N2 C6 C7 126.3(4) . . ?
N2 C6 H6 116.9 . . ?
C7 C6 H6 116.9 . . ?
C8 C7 C12 120.2(5) . . ?
C8 C7 C6 118.9(5) . . ?
C12 C7 C6 120.8(4) . . ?
C9 C8 C7 120.6(5) . . ?
C9 C8 H8 119.7 . . ?
C7 C8 H8 119.7 . . ?
C8 C9 C10 118.1(5) . . ?
C8 C9 C17 121.4(6) . . ?
C10 C9 C17 120.5(5) . . ?
C11 C10 C9 124.6(5) . . ?
C11 C10 H10 117.7 . . ?
C9 C10 H10 117.7 . . ?
C10 C11 C12 115.8(5) . . ?
C10 C11 C13 122.3(4) . . ?
C12 C11 C13 121.8(4) . . ?
O2 C12 C11 120.1(4) . . ?
O2 C12 C7 119.3(4) . . ?
C11 C12 C7 120.6(4) . . ?
C11 C13 C14 112.5(4) . . ?
C11 C13 C15 111.2(4) . . ?
C14 C13 C15 106.9(5) . . ?
C11 C13 C16 109.0(4) . . ?
C14 C13 C16 107.2(4) . . ?
C15 C13 C16 110.1(4) . . ?
C13 C14 H14A 109.5 . . ?
C13 C14 H14B 109.5 . . ?
H14A C14 H14B 109.5 . . ?
C13 C14 H14C 109.5 . . ?
H14A C14 H14C 109.5 . . ?
H14B C14 H14C 109.5 . . ?
C13 C15 H15A 109.5 . . ?
C13 C15 H15B 109.5 . . ?
H15A C15 H15B 109.5 . . ?
C13 C15 H15C 109.5 . . ?
H15A C15 H15C 109.5 . . ?
H15B C15 H15C 109.5 . . ?
C13 C16 H16A 109.5 . . ?
C13 C16 H16B 109.5 . . ?
H16A C16 H16B 109.5 . . ?
C13 C16 H16C 109.5 . . ?
H16A C16 H16C 109.5 . . ?
H16B C16 H16C 109.5 . . ?
C9 C17 H17A 109.5 . . ?
C9 C17 H17B 109.5 . . ?
H17A C17 H17B 109.5 . . ?
C9 C17 H17C 109.5 . . ?
H17A C17 H17C 109.5 . . ?
H17B C17 H17C 109.5 . . ?
C21 C18 C20 111.8(6) . . ?
C21 C18 H18 124.1 . . ?
C20 C18 H18 124.1 . . ?
C20 S2A C21 83.9(7) . . ?
C20 C19 S2 115.4(4) . . ?
C20 C19 H19 122.3 . . ?
S2 C19 H19 122.3 . . ?
C19 C20 C18 110.2(6) . . ?
C19 C20 S2A 125.6(6) . . ?
C19 C20 H20 124.9 . . ?
C18 C20 H20 124.9 . . ?
C18 C21 C22 129.4(5) . . ?
C18 C21 S2 109.9(5) . . ?
C22 C21 S2 120.6(4) . . ?
C22 C21 S2A 117.0(5) . . ?
S2 C21 S2A 122.4(5) . . ?
N3 C22 O3 122.7(4) . . ?
N3 C22 C21 119.7(4) . . ?
O3 C22 C21 117.7(4) . . ?
N4 C23 C24 125.4(4) . . ?
N4 C23 H23 117.3 . . ?
C24 C23 H23 117.3 . . ?
C25 C24 C29 119.7(4) . . ?
C25 C24 C23 119.0(4) . . ?
C29 C24 C23 121.3(4) . . ?
C26 C25 C24 121.7(4) . . ?
C26 C25 H25 119.1 . . ?
C24 C25 H25 119.1 . . ?
C25 C26 C27 116.7(4) . . ?
C25 C26 C34 121.5(4) . . ?
C27 C26 C34 121.8(5) . . ?
C28 C27 C26 125.7(4) . . ?
C28 C27 H27 117.2 . . ?
C26 C27 H27 117.2 . . ?
C27 C28 C29 116.3(4) . . ?
C27 C28 C30 123.1(4) . . ?
C29 C28 C30 120.7(4) . . ?
O4 C29 C24 118.6(4) . . ?
O4 C29 C28 121.4(4) . . ?
C24 C29 C28 120.0(4) . . ?
C33 C30 C31 107.9(5) . . ?
C33 C30 C32 108.3(4) . . ?
C31 C30 C32 109.4(5) . . ?
C33 C30 C28 111.4(4) . . ?
C31 C30 C28 110.4(4) . . ?
C32 C30 C28 109.5(4) . . ?
C30 C31 H31A 109.5 . . ?
C30 C31 H31B 109.5 . . ?
H31A C31 H31B 109.5 . . ?
C30 C31 H31C 109.5 . . ?
H31A C31 H31C 109.5 . . ?
H31B C31 H31C 109.5 . . ?
C30 C32 H32A 109.5 . . ?
C30 C32 H32B 109.5 . . ?
H32A C32 H32B 109.5 . . ?
C30 C32 H32C 109.5 . . ?
H32A C32 H32C 109.5 . . ?
H32B C32 H32C 109.5 . . ?
C30 C33 H33A 109.5 . . ?
C30 C33 H33B 109.5 . . ?
H33A C33 H33B 109.5 . . ?
C30 C33 H33C 109.5 . . ?
H33A C33 H33C 109.5 . . ?
H33B C33 H33C 109.5 . . ?
C26 C34 H34A 109.5 . . ?
C26 C34 H34B 109.5 . . ?
H34A C34 H34B 109.5 . . ?
C26 C34 H34C 109.5 . . ?
H34A C34 H34C 109.5 . . ?
H34B C34 H34C 109.5 . . ?
C5 N1 N2 107.7(4) . . ?
C6 N2 N1 115.1(4) . . ?
C6 N2 Ti1 128.1(3) . . ?
N1 N2 Ti1 116.7(3) . . ?
C22 N3 N4 108.3(3) . . ?
C23 N4 N3 114.5(3) . . ?
C23 N4 Ti1 129.1(3) . . ?
N3 N4 Ti1 116.2(3) . . ?
C5 O1 Ti1 118.9(3) . . ?
C12 O2 Ti1 142.1(3) . . ?
C22 O3 Ti1 119.0(3) . . ?
C29 O4 Ti1 144.2(2) . . ?
C3 S1 C4 91.4(3) . . ?
C19 S2 C21 92.7(3) . . ?
O4 Ti1 O2 91.76(13) . . ?
O4 Ti1 O3 152.84(13) . . ?
O2 Ti1 O3 91.33(13) . . ?
O4 Ti1 O1 92.85(13) . . ?
O2 Ti1 O1 154.38(13) . . ?
O3 Ti1 O1 95.91(13) . . ?
O4 Ti1 N4 80.73(13) . . ?
O2 Ti1 N4 114.20(13) . . ?
O3 Ti1 N4 73.42(13) . . ?
O1 Ti1 N4 91.42(13) . . ?
O4 Ti1 N2 112.84(13) . . ?
O2 Ti1 N2 81.83(15) . . ?
O3 Ti1 N2 94.30(13) . . ?
O1 Ti1 N2 73.16(14) . . ?
N4 Ti1 N2 159.45(15) . . ?

loop_
_geom_bond_atom_site_label_1
_geom_bond_atom_site_label_2
_geom_bond_distance
_geom_bond_site_symmetry_2
_geom_bond_publ_flag
C1 C4 1.399(7) . ?
C1 C2 1.428(8) . ?
C1 H1 0.9300 . ?
C2 C3 1.340(9) . ?
C2 H2 0.9300 . ?
C3 S1 1.686(7) . ?
C3 H3 0.9300 . ?
C4 C5 1.498(7) . ?
C4 S1 1.716(5) . ?
C5 N1 1.306(6) . ?
C5 O1 1.320(5) . ?
C6 N2 1.296(6) . ?
C6 C7 1.451(7) . ?
C6 H6 0.9300 . ?
C7 C8 1.397(6) . ?
C7 C12 1.429(6) . ?
C8 C9 1.387(7) . ?
C8 H8 0.9300 . ?
C9 C10 1.406(7) . ?
C9 C17 1.513(7) . ?
C10 C11 1.403(6) . ?
C10 H10 0.9300 . ?
C11 C12 1.421(6) . ?
C11 C13 1.533(7) . ?
C12 O2 1.340(5) . ?
C13 C14 1.542(7) . ?
C13 C15 1.552(7) . ?
C13 C16 1.556(6) . ?
C14 H14A 0.9600 . ?
C14 H14B 0.9600 . ?
C14 H14C 0.9600 . ?
C15 H15A 0.9600 . ?
C15 H15B 0.9600 . ?
C15 H15C 0.9600 . ?
C16 H16A 0.9600 . ?
C16 H16B 0.9600 . ?
C16 H16C 0.9600 . ?
C17 H17A 0.9600 . ?
C17 H17B 0.9600 . ?
C17 H17C 0.9600 . ?
C18 C21 1.408(11) . ?
C18 C20 1.434(11) . ?
C18 H18 0.9300 . ?
S2A C20 1.728(15) . ?
S2A C21 1.792(14) . ?
C19 C20 1.323(8) . ?
C19 S2 1.657(6) . ?
C19 H19 0.9300 . ?
C20 H20 0.9300 . ?
C21 C22 1.491(6) . ?
C21 S2 1.678(5) . ?
C22 N3 1.287(5) . ?
C22 O3 1.341(5) . ?
C23 N4 1.305(5) . ?
C23 C24 1.441(6) . ?
C23 H23 0.9300 . ?
C24 C25 1.407(6) . ?
C24 C29 1.416(6) . ?
C25 C26 1.384(6) . ?
C25 H25 0.9300 . ?
C26 C27 1.392(6) . ?
C26 C34 1.530(7) . ?
C27 C28 1.391(6) . ?
C27 H27 0.9300 . ?
C28 C29 1.425(6) . ?
C28 C30 1.552(6) . ?
C29 O4 1.339(5) . ?
C30 C33 1.524(7) . ?
C30 C31 1.538(7) . ?
C30 C32 1.547(8) . ?
C31 H31A 0.9600 . ?
C31 H31B 0.9600 . ?
C31 H31C 0.9600 . ?
C32 H32A 0.9600 . ?
C32 H32B 0.9600 . ?
C32 H32C 0.9600 . ?
C33 H33A 0.9600 . ?
C33 H33B 0.9600 . ?
C33 H33C 0.9600 . ?
C34 H34A 0.9600 . ?
C34 H34B 0.9600 . ?
C34 H34C 0.9600 . ?
N1 N2 1.400(5) . ?
N2 Ti1 2.164(4) . ?
N3 N4 1.406(5) . ?
N4 Ti1 2.154(4) . ?
O1 Ti1 1.971(3) . ?
O2 Ti1 1.870(3) . ?
O3 Ti1 1.954(3) . ?
O4 Ti1 1.865(3) . ?

loop_
_geom_torsion_atom_site_label_1
_geom_torsion_atom_site_label_2
_geom_torsion_atom_site_label_3
_geom_torsion_atom_site_label_4
_geom_torsion
_geom_torsion_site_symmetry_1
_geom_torsion_site_symmetry_2
_geom_torsion_site_symmetry_3
_geom_torsion_site_symmetry_4
_geom_torsion_publ_flag
C4 C1 C2 C3 -0.5(8) . . . . ?
C1 C2 C3 S1 1.2(8) . . . . ?
C2 C1 C4 C5 -175.4(5) . . . . ?
C2 C1 C4 S1 -0.4(6) . . . . ?
C1 C4 C5 N1 -178.0(4) . . . . ?
S1 C4 C5 N1 7.4(5) . . . . ?
C1 C4 C5 O1 2.5(6) . . . . ?
S1 C4 C5 O1 -172.2(3) . . . . ?
N2 C6 C7 C8 174.9(4) . . . . ?
N2 C6 C7 C12 -4.0(7) . . . . ?
C12 C7 C8 C9 0.8(7) . . . . ?
C6 C7 C8 C9 -178.1(5) . . . . ?
C7 C8 C9 C10 -1.0(8) . . . . ?
C7 C8 C9 C17 -179.6(5) . . . . ?
C8 C9 C10 C11 0.1(8) . . . . ?
C17 C9 C10 C11 178.7(5) . . . . ?
C9 C10 C11 C12 1.0(7) . . . . ?
C9 C10 C11 C13 179.9(5) . . . . ?
C10 C11 C12 O2 178.7(4) . . . . ?
C13 C11 C12 O2 -0.2(6) . . . . ?
C10 C11 C12 C7 -1.2(6) . . . . ?
C13 C11 C12 C7 179.9(4) . . . . ?
C8 C7 C12 O2 -179.6(4) . . . . ?
C6 C7 C12 O2 -0.7(6) . . . . ?
C8 C7 C12 C11 0.3(6) . . . . ?
C6 C7 C12 C11 179.2(4) . . . . ?
C10 C11 C13 C14 4.0(6) . . . . ?
C12 C11 C13 C14 -177.1(4) . . . . ?
C10 C11 C13 C15 123.8(5) . . . . ?
C12 C11 C13 C15 -57.3(6) . . . . ?
C10 C11 C13 C16 -114.7(5) . . . . ?
C12 C11 C13 C16 64.1(5) . . . . ?
S2 C19 C20 C18 0.2(8) . . . . ?
S2 C19 C20 S2A 0.9(12) . . . . ?
C21 C18 C20 C19 -1.2(11) . . . . ?
C21 S2A C20 C19 -1.7(13) . . . . ?
C20 C18 C21 C22 -179.7(5) . . . . ?
C20 C18 C21 S2 1.6(10) . . . . ?
C20 S2A C21 C22 -179.6(5) . . . . ?
C20 S2A C21 S2 2.1(11) . . . . ?
C18 C21 C22 N3 -171.7(7) . . . . ?
S2 C21 C22 N3 6.9(6) . . . . ?
S2A C21 C22 N3 -171.4(8) . . . . ?
C18 C21 C22 O3 8.1(9) . . . . ?
S2 C21 C22 O3 -173.3(3) . . . . ?
S2A C21 C22 O3 8.4(9) . . . . ?
N4 C23 C24 C25 -178.6(4) . . . . ?
N4 C23 C24 C29 0.8(7) . . . . ?
C29 C24 C25 C26 1.1(7) . . . . ?
C23 C24 C25 C26 -179.5(5) . . . . ?
C24 C25 C26 C27 -1.0(8) . . . . ?
C24 C25 C26 C34 -179.0(5) . . . . ?
C25 C26 C27 C28 0.9(8) . . . . ?
C34 C26 C27 C28 178.9(5) . . . . ?
C26 C27 C28 C29 -0.8(7) . . . . ?
C26 C27 C28 C30 179.2(5) . . . . ?
C25 C24 C29 O4 179.2(4) . . . . ?
C23 C24 C29 O4 -0.2(6) . . . . ?
C25 C24 C29 C28 -1.0(7) . . . . ?
C23 C24 C29 C28 179.6(4) . . . . ?
C27 C28 C29 O4 -179.3(4) . . . . ?
C30 C28 C29 O4 0.7(7) . . . . ?
C27 C28 C29 C24 0.8(6) . . . . ?
C30 C28 C29 C24 -179.2(4) . . . . ?
C27 C28 C30 C33 1.0(7) . . . . ?
C29 C28 C30 C33 -179.0(5) . . . . ?
C27 C28 C30 C31 120.8(5) . . . . ?
C29 C28 C30 C31 -59.2(6) . . . . ?
C27 C28 C30 C32 -118.7(5) . . . . ?
C29 C28 C30 C32 61.3(6) . . . . ?
O1 C5 N1 N2 3.3(5) . . . . ?
C4 C5 N1 N2 -176.2(3) . . . . ?
C7 C6 N2 N1 -178.0(4) . . . . ?
C7 C6 N2 Ti1 -1.4(7) . . . . ?
C5 N1 N2 C6 176.5(4) . . . . ?
C5 N1 N2 Ti1 -0.4(4) . . . . ?
O3 C22 N3 N4 -1.3(6) . . . . ?
C21 C22 N3 N4 178.5(3) . . . . ?
C24 C23 N4 N3 178.9(4) . . . . ?
C24 C23 N4 Ti1 -5.7(7) . . . . ?
C22 N3 N4 C23 -178.4(4) . . . . ?
C22 N3 N4 Ti1 5.6(4) . . . . ?
N1 C5 O1 Ti1 -5.0(5) . . . . ?
C4 C5 O1 Ti1 174.5(3) . . . . ?
C11 C12 O2 Ti1 -164.8(3) . . . . ?
C7 C12 O2 Ti1 15.1(6) . . . . ?
N3 C22 O3 Ti1 -4.1(5) . . . . ?
C21 C22 O3 Ti1 176.1(3) . . . . ?
C24 C29 O4 Ti1 7.0(7) . . . . ?
C28 C29 O4 Ti1 -172.8(3) . . . . ?
C2 C3 S1 C4 -1.2(6) . . . . ?
C1 C4 S1 C3 0.9(4) . . . . ?
C5 C4 S1 C3 176.2(4) . . . . ?
C20 C19 S2 C21 0.6(5) . . . . ?
C18 C21 S2 C19 -1.3(6) . . . . ?
C22 C21 S2 C19 179.9(4) . . . . ?
S2A C21 S2 C19 -1.9(9) . . . . ?
C29 O4 Ti1 O2 -123.0(5) . . . . ?
C29 O4 Ti1 O3 -26.6(6) . . . . ?
C29 O4 Ti1 O1 82.2(5) . . . . ?
C29 O4 Ti1 N4 -8.8(5) . . . . ?
C29 O4 Ti1 N2 155.1(5) . . . . ?
C12 O2 Ti1 O4 -128.8(4) . . . . ?
C12 O2 Ti1 O3 78.2(4) . . . . ?
C12 O2 Ti1 O1 -28.5(6) . . . . ?
C12 O2 Ti1 N4 150.6(4) . . . . ?
C12 O2 Ti1 N2 -16.0(4) . . . . ?

loop_
_platon_squeeze_void_nr
_platon_squeeze_void_average_x
_platon_squeeze_void_average_y
_platon_squeeze_void_average_z
_platon_squeeze_void_volume
_platon_squeeze_void_count_electrons
_platon_squeeze_void_content
1 -0.001 0.500 0.001 836 177 ' '
2 0.499 0.000 0.446 836 177 ' '
